data_4037365
loop_
_publ_author_name
'Kise, Naoki'
'Hamada, Yusuke'
'Sakurai, Toshihiko'

_publ_section_title
;
 Electroreductive Intermolecular Coupling of Coumarins with Benzophenones:
 Synthesis of 4-(2-Hydroxyphenyl)-5,5-diaryl-\g-butyrolactones,
 2-(2,2-Diaryl-2,3-dihydrobenzofuran-3-yl)acetic Acids, and
 4-(Diarylmethyl)coumarins.
;
_journal_issue 22
_journal_name_full 'The Journal of organic chemistry'
_journal_page_first 11043
_journal_page_last 11056
_journal_paper_doi 10.1021/acs.joc.6b02056
_journal_volume 81
_journal_year 2016
_chemical_formula_moiety 'C24 H20 O3'
_chemical_formula_sum 'C24 H20 O3'
_chemical_formula_weight 356.40
_chemical_melting_point 534.5(5)
_chemical_name_systematic
; 
2-(10',11'-Dihydro-3H-spiro[benzofuran-2,5'-dibenzo[a,d][7]annulen]-
3-yl)acetic acid
;
_space_group_IT_number 15
_space_group_name_Hall '-C 2yc'
_space_group_name_H-M_alt 'C 1 2/c 1'
_symmetry_cell_setting monoclinic
_symmetry_space_group_name_Hall '-C 2yc'
_symmetry_space_group_name_H-M 'C 1 2/c 1'
_atom_sites_solution_hydrogens geom
_atom_sites_solution_primary direct
_atom_sites_solution_secondary difmap
_audit_creation_method SHELXL-97
_cell_angle_alpha 90.00
_cell_angle_beta 94.57(4)
_cell_angle_gamma 90.00
_cell_formula_units_Z 8
_cell_length_a 16.630(7)
_cell_length_b 6.464(3)
_cell_length_c 34.227(13)
_cell_measurement_reflns_used 14707
_cell_measurement_temperature 298(2)
_cell_measurement_theta_max 27.5
_cell_measurement_theta_min 3.2
_cell_volume 3668(3)
_computing_cell_refinement PROCESS-AUTO
_computing_data_collection PROCESS-AUTO
_computing_data_reduction PROCESS-AUTO
_computing_publication_material yadokari-XG
_computing_structure_refinement 'SHELXL-97 (Sheldrick, 1997)'
_computing_structure_solution 'SHELXS-97 (Sheldrick, 1990)'
_diffrn_ambient_temperature 298(2)
_diffrn_detector_area_resol_mean 10.00
_diffrn_measured_fraction_theta_full 0.992
_diffrn_measured_fraction_theta_max 0.992
_diffrn_measurement_device_type 'Rigaku RAXIS-RAPID'
_diffrn_measurement_method \w
_diffrn_radiation_monochromator graphite
_diffrn_radiation_source 'fine-focus sealed tube'
_diffrn_radiation_type MoK\a
_diffrn_radiation_wavelength 0.71075
_diffrn_reflns_av_R_equivalents 0.0304
_diffrn_reflns_av_sigmaI/netI 0.0275
_diffrn_reflns_limit_h_max 21
_diffrn_reflns_limit_h_min -21
_diffrn_reflns_limit_k_max 8
_diffrn_reflns_limit_k_min -8
_diffrn_reflns_limit_l_max 44
_diffrn_reflns_limit_l_min -44
_diffrn_reflns_number 17095
_diffrn_reflns_theta_full 27.48
_diffrn_reflns_theta_max 27.48
_diffrn_reflns_theta_min 3.29
_exptl_absorpt_coefficient_mu 0.084
_exptl_absorpt_correction_T_max 0.9711
_exptl_absorpt_correction_T_min 0.9631
_exptl_absorpt_correction_type multi-scan
_exptl_absorpt_process_details
;
    Higashi, T. (1995). Program for Absorption Correction.
    Rigaku Corporation, Tokyo, Japan.
;
_exptl_crystal_colour colorless
_exptl_crystal_density_diffrn 1.291
_exptl_crystal_density_method 'not measured'
_exptl_crystal_description block
_exptl_crystal_F_000 1504
_exptl_crystal_size_max 0.45
_exptl_crystal_size_mid 0.40
_exptl_crystal_size_min 0.35
_refine_diff_density_max 0.204
_refine_diff_density_min -0.170
_refine_diff_density_rms 0.029
_refine_ls_extinction_method none
_refine_ls_goodness_of_fit_ref 1.023
_refine_ls_hydrogen_treatment refall
_refine_ls_matrix_type full
_refine_ls_number_parameters 248
_refine_ls_number_reflns 4198
_refine_ls_number_restraints 0
_refine_ls_restrained_S_all 1.023
_refine_ls_R_factor_all 0.0722
_refine_ls_R_factor_gt 0.0434
_refine_ls_shift/su_max 0.001
_refine_ls_shift/su_mean 0.000
_refine_ls_structure_factor_coef Fsqd
_refine_ls_weighting_details 'calc w=1/[\s^2^(Fo^2^)+(0.0508P)^2^+0.7695P] where P=(Fo^2^+2Fc^2^)/3'
_refine_ls_weighting_scheme calc
_refine_ls_wR_factor_gt 0.0971
_refine_ls_wR_factor_ref 0.1057
_reflns_number_gt 2877
_reflns_number_total 4198
_reflns_threshold_expression >2sigma(I)
_cod_data_source_file jo-2016-02056y-File012.cif
_cod_data_source_block 7c
_cod_depositor_comments
;
The following automatic conversions were performed:

data item '_chemical_melting_point' value '534-535' was changed to
'534.5(5)' -- the average value was taken and precision was
estimated.

Automatic conversion script
Id: cif_fix_values 6909 2019-04-08 15:41:33Z antanas 
;
_cod_original_cell_volume 3668(2)
_cod_original_sg_symbol_H-M 'C 2/c'
_cod_database_code 4037365

loop_
_symmetry_equiv_pos_as_xyz
'x, y, z'
'-x, y, -z+1/2'
'x+1/2, y+1/2, z'
'-x+1/2, y+1/2, -z+1/2'
'-x, -y, -z'
'x, -y, z-1/2'
'-x+1/2, -y+1/2, -z'
'x+1/2, -y+1/2, z-1/2'

loop_
_atom_site_label
_atom_site_type_symbol
_atom_site_fract_x
_atom_site_fract_y
_atom_site_fract_z
_atom_site_U_iso_or_equiv
_atom_site_adp_type
_atom_site_occupancy
_atom_site_symmetry_multiplicity
_atom_site_calc_flag
_atom_site_refinement_flags
O1 O 0.19449(6) 0.02188(14) 0.62150(3) 0.0421(2) Uani 1 1 d .
C1 C 0.23452(8) 0.21362(19) 0.63491(4) 0.0338(3) Uani 1 1 d .
C2 C 0.32442(8) 0.1618(2) 0.64216(4) 0.0368(3) Uani 1 1 d .
C3 C 0.35256(10) -0.0102(2) 0.62238(4) 0.0484(4) Uani 1 1 d .
H1 H 0.3164 -0.0863 0.6060 0.058 Uiso 1 1 calc R
C4 C 0.43304(11) -0.0702(3) 0.62657(5) 0.0629(5) Uani 1 1 d .
H2 H 0.4500 -0.1861 0.6134 0.075 Uiso 1 1 calc R
C5 C 0.48720(11) 0.0418(3) 0.65017(6) 0.0674(5) Uani 1 1 d .
H3 H 0.5411 0.0021 0.6533 0.081 Uiso 1 1 calc R
C6 C 0.46125(10) 0.2118(3) 0.66895(5) 0.0604(5) Uani 1 1 d .
H4 H 0.4988 0.2872 0.6847 0.072 Uiso 1 1 calc R
C7 C 0.38100(8) 0.2790(2) 0.66578(4) 0.0440(3) Uani 1 1 d .
C8 C 0.36587(10) 0.4738(3) 0.68871(5) 0.0544(4) Uani 1 1 d .
H5 H 0.3692 0.4372 0.7163 0.065 Uiso 1 1 calc R
H6 H 0.4098 0.5688 0.6851 0.065 Uiso 1 1 calc R
C9 C 0.28778(9) 0.5903(2) 0.67964(4) 0.0493(4) Uani 1 1 d .
H7 H 0.2899 0.7206 0.6937 0.059 Uiso 1 1 calc R
H8 H 0.2810 0.6205 0.6518 0.059 Uiso 1 1 calc R
C10 C 0.21751(9) 0.4662(2) 0.69113(4) 0.0419(3) Uani 1 1 d .
C11 C 0.17785(11) 0.5245(3) 0.72399(4) 0.0578(4) Uani 1 1 d .
H9 H 0.1926 0.6468 0.7370 0.069 Uiso 1 1 calc R
C12 C 0.11742(10) 0.4049(3) 0.73754(5) 0.0646(5) Uani 1 1 d .
H10 H 0.0912 0.4474 0.7592 0.078 Uiso 1 1 calc R
C13 C 0.09623(9) 0.2232(3) 0.71898(4) 0.0576(4) Uani 1 1 d .
H11 H 0.0558 0.1415 0.7282 0.069 Uiso 1 1 calc R
C14 C 0.13478(8) 0.1603(2) 0.68653(4) 0.0438(4) Uani 1 1 d .
H12 H 0.1204 0.0355 0.6744 0.053 Uiso 1 1 calc R
C15 C 0.19469(8) 0.2813(2) 0.67195(3) 0.0346(3) Uani 1 1 d .
C16 C 0.21325(8) 0.3687(2) 0.59976(4) 0.0357(3) Uani 1 1 d .
H13 H 0.2017 0.5065 0.6099 0.043 Uiso 1 1 calc R
C17 C 0.27993(9) 0.3818(2) 0.57125(4) 0.0439(3) Uani 1 1 d .
H14 H 0.3307 0.4131 0.5860 0.053 Uiso 1 1 calc R
H15 H 0.2854 0.2477 0.5590 0.053 Uiso 1 1 calc R
C18 C 0.26443(9) 0.5415(2) 0.53986(4) 0.0419(3) Uani 1 1 d .
O2 O 0.22498(8) 0.69654(18) 0.54410(3) 0.0692(4) Uani 1 1 d .
O3 O 0.30001(8) 0.50277(19) 0.50818(3) 0.0682(4) Uani 1 1 d .
C19 C 0.13749(8) 0.2731(2) 0.58091(4) 0.0405(3) Uani 1 1 d .
C20 C 0.07863(10) 0.3455(3) 0.55297(4) 0.0542(4) Uani 1 1 d .
H16 H 0.0812 0.4794 0.5432 0.065 Uiso 1 1 calc R
C21 C 0.01654(11) 0.2148(4) 0.53999(5) 0.0700(5) Uani 1 1 d .
H17 H -0.0229 0.2613 0.5213 0.084 Uiso 1 1 calc R
C22 C 0.01222(11) 0.0168(4) 0.55436(5) 0.0678(5) Uani 1 1 d .
H18 H -0.0304 -0.0680 0.5452 0.081 Uiso 1 1 calc R
C23 C 0.07004(10) -0.0597(3) 0.58227(5) 0.0566(4) Uani 1 1 d .
H19 H 0.0672 -0.1934 0.5921 0.068 Uiso 1 1 calc R
C24 C 0.13189(8) 0.0738(2) 0.59455(4) 0.0425(3) Uani 1 1 d .
H20 H 0.2847(15) 0.613(4) 0.4886(8) 0.129(9) Uiso 1 1 d .

loop_
_atom_site_aniso_label
_atom_site_aniso_U_11
_atom_site_aniso_U_22
_atom_site_aniso_U_33
_atom_site_aniso_U_23
_atom_site_aniso_U_13
_atom_site_aniso_U_12
O1 0.0458(6) 0.0371(5) 0.0434(5) -0.0006(4) 0.0038(4) -0.0041(4)
C1 0.0374(7) 0.0328(6) 0.0315(6) 0.0033(5) 0.0051(5) -0.0011(5)
C2 0.0375(7) 0.0391(7) 0.0349(6) 0.0120(6) 0.0091(6) 0.0044(6)
C3 0.0527(9) 0.0464(8) 0.0479(8) 0.0090(7) 0.0148(7) 0.0101(7)
C4 0.0643(12) 0.0601(10) 0.0679(11) 0.0184(9) 0.0288(9) 0.0264(9)
C5 0.0434(10) 0.0847(13) 0.0755(12) 0.0282(11) 0.0138(9) 0.0199(10)
C6 0.0386(9) 0.0812(12) 0.0608(10) 0.0183(9) 0.0008(7) -0.0012(8)
C7 0.0378(8) 0.0551(9) 0.0395(7) 0.0149(7) 0.0043(6) -0.0007(7)
C8 0.0492(9) 0.0607(10) 0.0526(9) -0.0016(8) -0.0013(7) -0.0133(8)
C9 0.0589(10) 0.0428(8) 0.0454(8) -0.0033(7) -0.0011(7) -0.0058(7)
C10 0.0431(8) 0.0464(8) 0.0357(7) 0.0005(6) -0.0001(6) 0.0072(6)
C11 0.0647(11) 0.0673(11) 0.0411(8) -0.0114(8) 0.0027(7) 0.0153(9)
C12 0.0536(10) 0.1047(15) 0.0371(8) -0.0004(10) 0.0132(7) 0.0203(10)
C13 0.0428(9) 0.0933(13) 0.0379(8) 0.0147(9) 0.0103(7) 0.0043(9)
C14 0.0377(8) 0.0581(9) 0.0357(7) 0.0100(7) 0.0038(6) -0.0006(7)
C15 0.0338(7) 0.0417(7) 0.0283(6) 0.0073(6) 0.0017(5) 0.0062(6)
C16 0.0395(7) 0.0392(7) 0.0286(6) 0.0055(6) 0.0038(5) 0.0045(6)
C17 0.0451(8) 0.0505(8) 0.0370(7) 0.0112(7) 0.0089(6) 0.0054(7)
C18 0.0463(8) 0.0484(8) 0.0319(7) 0.0064(6) 0.0087(6) 0.0007(7)
O2 0.1026(10) 0.0606(7) 0.0484(6) 0.0202(6) 0.0309(6) 0.0307(7)
O3 0.0972(10) 0.0655(8) 0.0465(6) 0.0201(6) 0.0334(6) 0.0242(7)
C19 0.0402(8) 0.0524(8) 0.0291(6) -0.0040(6) 0.0046(6) 0.0028(6)
C20 0.0510(10) 0.0746(11) 0.0363(7) -0.0015(8) -0.0010(7) 0.0090(8)
C21 0.0512(10) 0.1130(17) 0.0439(9) -0.0171(11) -0.0083(8) 0.0064(11)
C22 0.0489(10) 0.0996(15) 0.0549(10) -0.0315(11) 0.0034(8) -0.0144(10)
C23 0.0546(10) 0.0640(10) 0.0524(9) -0.0195(8) 0.0110(8) -0.0128(8)
C24 0.0382(8) 0.0544(9) 0.0354(7) -0.0090(7) 0.0054(6) -0.0012(7)

loop_
_atom_type_symbol
_atom_type_description
_atom_type_scat_dispersion_real
_atom_type_scat_dispersion_imag
_atom_type_scat_source
C C 0.0033 0.0016 'International Tables Vol C Tables 4.2.6.8 and 6.1.1.4'
H H 0.0000 0.0000 'International Tables Vol C Tables 4.2.6.8 and 6.1.1.4'
O O 0.0106 0.0060 'International Tables Vol C Tables 4.2.6.8 and 6.1.1.4'

loop_
_geom_angle_atom_site_label_1
_geom_angle_atom_site_label_2
_geom_angle_atom_site_label_3
_geom_angle
C24 O1 C1 107.73(10)
O1 C1 C2 106.21(10)
O1 C1 C15 106.50(10)
C2 C1 C15 114.00(11)
O1 C1 C16 103.25(10)
C2 C1 C16 114.66(10)
C15 C1 C16 111.15(10)
C3 C2 C7 118.00(14)
C3 C2 C1 117.00(13)
C7 C2 C1 124.94(12)
C4 C3 C2 121.83(17)
C4 C3 H1 119.1
C2 C3 H1 119.1
C5 C4 C3 119.77(17)
C5 C4 H2 120.1
C3 C4 H2 120.1
C6 C5 C4 119.19(16)
C6 C5 H3 120.4
C4 C5 H3 120.4
C5 C6 C7 123.38(18)
C5 C6 H4 118.3
C7 C6 H4 118.3
C6 C7 C2 117.79(15)
C6 C7 C8 114.47(15)
C2 C7 C8 127.73(13)
C9 C8 C7 118.87(13)
C9 C8 H5 107.6
C7 C8 H5 107.6
C9 C8 H6 107.6
C7 C8 H6 107.6
H5 C8 H6 107.0
C10 C9 C8 110.82(13)
C10 C9 H7 109.5
C8 C9 H7 109.5
C10 C9 H8 109.5
C8 C9 H8 109.5
H7 C9 H8 108.1
C11 C10 C15 118.59(14)
C11 C10 C9 119.65(14)
C15 C10 C9 121.49(12)
C12 C11 C10 121.49(16)
C12 C11 H9 119.3
C10 C11 H9 119.3
C13 C12 C11 119.57(14)
C13 C12 H10 120.2
C11 C12 H10 120.2
C12 C13 C14 120.35(16)
C12 C13 H11 119.8
C14 C13 H11 119.8
C13 C14 C15 120.84(16)
C13 C14 H12 119.6
C15 C14 H12 119.6
C14 C15 C10 119.13(12)
C14 C15 C1 120.22(12)
C10 C15 C1 120.64(12)
C19 C16 C17 111.89(11)
C19 C16 C1 101.24(11)
C17 C16 C1 112.85(11)
C19 C16 H13 110.2
C17 C16 H13 110.2
C1 C16 H13 110.2
C18 C17 C16 113.70(12)
C18 C17 H14 108.8
C16 C17 H14 108.8
C18 C17 H15 108.8
C16 C17 H15 108.8
H14 C17 H15 107.7
O2 C18 O3 123.07(13)
O2 C18 C17 123.19(12)
O3 C18 C17 113.68(13)
C18 O3 H20 108.2(14)
C24 C19 C20 118.97(14)
C24 C19 C16 108.45(12)
C20 C19 C16 132.53(14)
C21 C20 C19 118.82(18)
C21 C20 H16 120.6
C19 C20 H16 120.6
C22 C21 C20 120.92(17)
C22 C21 H17 119.5
C20 C21 H17 119.5
C21 C22 C23 121.56(17)
C21 C22 H18 119.2
C23 C22 H18 119.2
C24 C23 C22 116.35(18)
C24 C23 H19 121.8
C22 C23 H19 121.8
C19 C24 O1 112.81(12)
C19 C24 C23 123.38(15)
O1 C24 C23 123.81(15)

loop_
_geom_bond_atom_site_label_1
_geom_bond_atom_site_label_2
_geom_bond_distance
O1 C24 1.3763(18)
O1 C1 1.4633(16)
C1 C2 1.533(2)
C1 C15 1.5399(18)
C1 C16 1.5840(18)
C2 C3 1.401(2)
C2 C7 1.411(2)
C3 C4 1.390(2)
C3 H1 0.9300
C4 C5 1.368(3)
C4 H2 0.9300
C5 C6 1.361(3)
C5 H3 0.9300
C6 C7 1.399(2)
C6 H4 0.9300
C7 C8 1.515(2)
C8 C9 1.512(2)
C8 H5 0.9700
C8 H6 0.9700
C9 C10 1.495(2)
C9 H7 0.9700
C9 H8 0.9700
C10 C11 1.400(2)
C10 C15 1.401(2)
C11 C12 1.377(3)
C11 H9 0.9300
C12 C13 1.368(3)
C12 H10 0.9300
C13 C14 1.387(2)
C13 H11 0.9300
C14 C15 1.3902(19)
C14 H12 0.9300
C16 C19 1.502(2)
C16 C17 1.5367(19)
C16 H13 0.9800
C17 C18 1.4978(19)
C17 H14 0.9700
C17 H15 0.9700
C18 O2 1.2127(18)
C18 O3 1.3002(17)
O3 H20 1.00(3)
C19 C24 1.376(2)
C19 C20 1.394(2)
C20 C21 1.380(3)
C20 H16 0.9300
C21 C22 1.375(3)
C21 H17 0.9300
C22 C23 1.391(3)
C22 H18 0.9300
C23 C24 1.382(2)
C23 H19 0.9300

loop_
_geom_torsion_atom_site_label_1
_geom_torsion_atom_site_label_2
_geom_torsion_atom_site_label_3
_geom_torsion_atom_site_label_4
_geom_torsion
C24 O1 C1 C2 -145.38(10)
C24 O1 C1 C15 92.76(11)
C24 O1 C1 C16 -24.40(12)
O1 C1 C2 C3 22.72(14)
C15 C1 C2 C3 139.67(12)
C16 C1 C2 C3 -90.61(14)
O1 C1 C2 C7 -160.12(11)
C15 C1 C2 C7 -43.18(16)
C16 C1 C2 C7 86.54(15)
C7 C2 C3 C4 2.2(2)
C1 C2 C3 C4 179.52(13)
C2 C3 C4 C5 -0.8(2)
C3 C4 C5 C6 -0.5(2)
C4 C5 C6 C7 0.6(3)
C5 C6 C7 C2 0.7(2)
C5 C6 C7 C8 -179.08(15)
C3 C2 C7 C6 -2.04(18)
C1 C2 C7 C6 -179.17(12)
C3 C2 C7 C8 177.75(13)
C1 C2 C7 C8 0.6(2)
C6 C7 C8 C9 164.69(14)
C2 C7 C8 C9 -15.1(2)
C7 C8 C9 C10 67.31(18)
C8 C9 C10 C11 107.57(16)
C8 C9 C10 C15 -66.47(17)
C15 C10 C11 C12 -0.2(2)
C9 C10 C11 C12 -174.37(15)
C10 C11 C12 C13 1.0(3)
C11 C12 C13 C14 -0.5(2)
C12 C13 C14 C15 -0.9(2)
C13 C14 C15 C10 1.7(2)
C13 C14 C15 C1 -177.52(13)
C11 C10 C15 C14 -1.21(19)
C9 C10 C15 C14 172.90(12)
C11 C10 C15 C1 178.04(13)
C9 C10 C15 C1 -7.86(19)
O1 C1 C15 C14 1.92(16)
C2 C1 C15 C14 -114.86(13)
C16 C1 C15 C14 113.69(13)
O1 C1 C15 C10 -177.32(11)
C2 C1 C15 C10 65.90(15)
C16 C1 C15 C10 -65.55(16)
O1 C1 C16 C19 23.88(12)
C2 C1 C16 C19 138.95(11)
C15 C1 C16 C19 -89.94(12)
O1 C1 C16 C17 -95.87(13)
C2 C1 C16 C17 19.19(16)
C15 C1 C16 C17 150.30(12)
C19 C16 C17 C18 71.83(16)
C1 C16 C17 C18 -174.76(12)
C16 C17 C18 O2 28.2(2)
C16 C17 C18 O3 -154.49(14)
C17 C16 C19 C24 104.53(13)
C1 C16 C19 C24 -15.90(13)
C17 C16 C19 C20 -72.69(19)
C1 C16 C19 C20 166.88(14)
C24 C19 C20 C21 0.2(2)
C16 C19 C20 C21 177.16(14)
C19 C20 C21 C22 0.3(2)
C20 C21 C22 C23 -0.2(3)
C21 C22 C23 C24 -0.2(2)
C20 C19 C24 O1 179.05(11)
C16 C19 C24 O1 1.38(15)
C20 C19 C24 C23 -0.7(2)
C16 C19 C24 C23 -178.33(13)
C1 O1 C24 C19 15.50(14)
C1 O1 C24 C23 -164.79(13)
C22 C23 C24 C19 0.7(2)
C22 C23 C24 O1 -179.00(13)
